data_7213411
loop_
_publ_author_name
'Nair, Vijay'
'Nandakumar, Mecheril Valsan'
'Anilkumar, Gopinathan Nair'
'Maliakal, Davis'
'Vairamani, Mariappanadar'
'Prabhakar, Sripadi'
'Rath, Nigam P.'

_publ_section_title
;
 Cycloaddition reactions of 2-oxo-2H-cyclohepta[b]furan derivatives with
 arylacetylenes and the di-\p-methane rearrangement of homobarrelene
 derivatives
;
_journal_issue 22
_journal_name_full 'Journal of the Chemical Society, Perkin Transactions 1'
_journal_page_first 3795
_journal_paper_doi 10.1039/b005377p
_journal_year 2000
_chemical_formula_sum 'C20 H16 O4'
_chemical_formula_weight 320.33
_chemical_name_systematic
; 
 ? 
;
_space_group_IT_number 14
_symmetry_cell_setting monoclinic
_symmetry_space_group_name_Hall '-P 2yn'
_symmetry_space_group_name_H-M 'P 1 21/n 1'
_atom_sites_solution_hydrogens geom
_atom_sites_solution_primary direct
_atom_sites_solution_secondary difmap
_audit_creation_method SHELXL-97
_cell_angle_alpha 90.00
_cell_angle_beta 90.491(1)
_cell_angle_gamma 90.00
_cell_formula_units_Z 4
_cell_length_a 7.4089(1)
_cell_length_b 10.5805(2)
_cell_length_c 20.2337(3)
_cell_measurement_reflns_used 6727
_cell_measurement_temperature 213(2)
_cell_measurement_theta_max 26.2
_cell_measurement_theta_min 2.2
_cell_volume 1586.06(4)
_computing_cell_refinement 'Bruker SMART'
_computing_data_collection 'Bruker SMART'
_computing_data_reduction 'Bruker SAINT'
_computing_molecular_graphics 'Bruker SHELXTL'
_computing_publication_material 'Bruker SHELXTL'
_computing_structure_refinement 'SHELXTL (Sheldrick, 1999)'
_computing_structure_solution 'SHELXTL (Sheldrick, 1999)'
_diffrn_ambient_temperature 213(2)
_diffrn_measured_fraction_theta_full 0.999
_diffrn_measured_fraction_theta_max 0.999
_diffrn_measurement_device_type 'CCD area detector'
_diffrn_measurement_method 'phi and omega scans'
_diffrn_radiation_monochromator graphite
_diffrn_radiation_source 'long-fine-focus sealed tube'
_diffrn_radiation_type MoK\a
_diffrn_radiation_wavelength 0.71073
_diffrn_reflns_av_R_equivalents 0.039
_diffrn_reflns_av_sigmaI/netI 0.0206
_diffrn_reflns_limit_h_max 9
_diffrn_reflns_limit_h_min -9
_diffrn_reflns_limit_k_max 13
_diffrn_reflns_limit_k_min -13
_diffrn_reflns_limit_l_max 25
_diffrn_reflns_limit_l_min -25
_diffrn_reflns_number 27860
_diffrn_reflns_theta_full 26.39
_diffrn_reflns_theta_max 26.39
_diffrn_reflns_theta_min 2.01
_exptl_absorpt_coefficient_mu 0.093
_exptl_absorpt_correction_T_max 0.9761
_exptl_absorpt_correction_T_min 0.9636
_exptl_absorpt_correction_type none
_exptl_crystal_colour colorless
_exptl_crystal_density_diffrn 1.341
_exptl_crystal_density_meas ?
_exptl_crystal_density_method 'not measured'
_exptl_crystal_description irregular
_exptl_crystal_F_000 672
_exptl_crystal_size_max 0.40
_exptl_crystal_size_mid 0.38
_exptl_crystal_size_min 0.26
_refine_diff_density_max 0.195
_refine_diff_density_min -0.154
_refine_diff_density_rms 0.032
_refine_ls_extinction_method none
_refine_ls_goodness_of_fit_ref 1.014
_refine_ls_hydrogen_treatment noref
_refine_ls_matrix_type full
_refine_ls_number_parameters 245
_refine_ls_number_reflns 3243
_refine_ls_number_restraints 3
_refine_ls_restrained_S_all 1.015
_refine_ls_R_factor_all 0.0603
_refine_ls_R_factor_gt 0.0377
_refine_ls_shift/su_max 0.000
_refine_ls_shift/su_mean 0.000
_refine_ls_structure_factor_coef Fsqd
_refine_ls_weighting_details 'calc w=1/[\s^2^(Fo^2^)+(0.0459P)^2^+0.3564P] where P=(Fo^2^+2Fc^2^)/3'
_refine_ls_weighting_scheme calc
_refine_ls_wR_factor_gt 0.0892
_refine_ls_wR_factor_ref 0.1003
_reflns_number_gt 2366
_reflns_number_total 3243
_reflns_threshold_expression >2sigma(I)
_cod_data_source_file b005377psup1.cif
_cod_data_source_block v7700
_cod_depositor_comments
;
The following automatic conversions were performed:

'_symmetry_cell_setting' value 'Monoclinic' changed to 'monoclinic'
according to /home/saulius/struct/CIF-dictionaries/cif_core.dic
dictionary named 'cif_core.dic' version 2.4.2 from 2011-04-26.

Automatic conversion script
Id: cif_fix_values 1891 2012-01-12 08:04:46Z andrius 

The following automatic conversions were performed:

'_exptl_crystal_density_meas' value 'no' was changed to '?' - the
value is perceived as not measured.

Automatic conversion script
Id: cif_fix_values 3008 2015-01-20 13:52:24Z robertas 
;
_cod_original_sg_symbol_H-M P2(1)/n
_cod_database_code 7213411

loop_
_symmetry_equiv_pos_as_xyz
'x, y, z'
'-x+1/2, y+1/2, -z+1/2'
'-x, -y, -z'
'x-1/2, -y-1/2, z-1/2'

loop_
_atom_site_label
_atom_site_type_symbol
_atom_site_fract_x
_atom_site_fract_y
_atom_site_fract_z
_atom_site_U_iso_or_equiv
_atom_site_adp_type
_atom_site_occupancy
_atom_site_symmetry_multiplicity
_atom_site_calc_flag
_atom_site_refinement_flags
_atom_site_disorder_assembly
_atom_site_disorder_group
O1 O 0.60841(12) 0.87587(9) 0.13333(5) 0.0401(3) Uani 1 1 d . . .
O2 O 0.73832(13) 1.02938(10) 0.07433(5) 0.0493(3) Uani 1 1 d . . .
O3 O 0.45750(15) 1.19621(11) 0.01737(5) 0.0536(3) Uani 1 1 d . A .
C1 C 0.42755(18) 0.84132(14) 0.15135(7) 0.0374(3) Uani 1 1 d . . .
C2 C 0.40444(19) 0.81917(14) 0.22627(7) 0.0390(3) Uani 1 1 d . . .
C3 C 0.3072(2) 0.69414(15) 0.23137(8) 0.0465(4) Uani 1 1 d . . .
H3 H 0.3342 0.6374 0.2691 0.056 Uiso 1 1 calc R . .
C4 C 0.2985(2) 0.64161(15) 0.16407(9) 0.0498(4) Uani 1 1 d . . .
H4 H 0.2493 0.5620 0.1538 0.060 Uiso 1 1 calc R . .
C5 C 0.36756(19) 0.71887(14) 0.11974(8) 0.0441(4) Uani 1 1 d . . .
H5 H 0.3780 0.7002 0.0745 0.053 Uiso 1 1 calc R . .
C6 C 0.60333(19) 0.98438(14) 0.09629(7) 0.0372(3) Uani 1 1 d . . .
C7 C 0.41423(18) 1.02873(14) 0.09281(7) 0.0373(3) Uani 1 1 d . A .
C8 C 0.31170(18) 0.94749(14) 0.12707(7) 0.0366(3) Uani 1 1 d . . .
C9 C 0.12222(19) 0.94027(14) 0.14369(8) 0.0418(4) Uani 1 1 d . . .
H9 H 0.0345 0.9801 0.1171 0.050 Uiso 1 1 calc R . .
C10 C 0.07487(19) 0.87589(15) 0.19756(8) 0.0451(4) Uani 1 1 d . . .
H10 H -0.0487 0.8657 0.2063 0.054 Uiso 1 1 calc R . .
C11 C 0.20629(19) 0.82033(15) 0.24380(8) 0.0446(4) Uani 1 1 d . . .
H11 H 0.1820 0.8382 0.2909 0.054 Uiso 1 1 calc R . .
C12 C 0.54608(18) 0.86395(14) 0.27322(7) 0.0387(3) Uani 1 1 d . . .
C13 C 0.5887(2) 0.99171(15) 0.27716(8) 0.0457(4) Uani 1 1 d . . .
H13 H 0.5291 1.0494 0.2492 0.055 Uiso 1 1 calc R . .
C14 C 0.7165(2) 1.03518(17) 0.32131(9) 0.0538(4) Uani 1 1 d . . .
H14 H 0.7444 1.1218 0.3231 0.065 Uiso 1 1 calc R . .
C15 C 0.8035(2) 0.95145(19) 0.36285(9) 0.0581(5) Uani 1 1 d . . .
H15 H 0.8897 0.9810 0.3935 0.070 Uiso 1 1 calc R . .
C16 C 0.7644(2) 0.82505(18) 0.35947(9) 0.0587(5) Uani 1 1 d . . .
H16 H 0.8242 0.7680 0.3878 0.070 Uiso 1 1 calc R . .
C17 C 0.6375(2) 0.78097(16) 0.31459(8) 0.0493(4) Uani 1 1 d . . .
H17A H 0.6129 0.6939 0.3121 0.059 Uiso 1 1 calc R . .
C18 C 0.3635(2) 1.14320(16) 0.05622(8) 0.0463(4) Uani 1 1 d D . .
C19 C 0.1468(5) 1.3103(5) 0.04629(19) 0.0536(12) Uani 0.597(9) 1 d PD A 1
H19A H 0.2484 1.3622 0.0316 0.064 Uiso 0.597(9) 1 calc PR A 1
H19B H 0.0732 1.3611 0.0763 0.064 Uiso 0.597(9) 1 calc PR A 1
C19' C 0.0982(10) 1.2460(6) 0.0117(4) 0.066(2) Uani 0.403(9) 1 d PD A 2
H19C H -0.0325 1.2325 0.0087 0.079 Uiso 0.403(9) 1 calc PR A 2
H19D H 0.1479 1.2321 -0.0325 0.079 Uiso 0.403(9) 1 calc PR A 2
C20 C 0.0356(7) 1.2705(5) -0.0121(3) 0.0780(15) Uani 0.597(9) 1 d PD A 1
H20A H -0.0093 1.3449 -0.0350 0.117 Uiso 0.597(9) 1 calc PR A 1
H20B H -0.0654 1.2198 0.0026 0.117 Uiso 0.597(9) 1 calc PR A 1
H20C H 0.1093 1.2211 -0.0419 0.117 Uiso 0.597(9) 1 calc PR A 1
C20' C 0.1319(11) 1.3783(8) 0.0310(4) 0.093(3) Uani 0.403(9) 1 d PD A 2
H20D H 0.0768 1.4344 -0.0013 0.139 Uiso 0.403(9) 1 calc PR A 2
H20E H 0.2610 1.3936 0.0328 0.139 Uiso 0.403(9) 1 calc PR A 2
H20F H 0.0803 1.3940 0.0741 0.139 Uiso 0.403(9) 1 calc PR A 2
O4 O 0.2147(5) 1.1985(4) 0.0810(2) 0.0470(9) Uani 0.597(9) 1 d PD A 1
O4' O 0.1748(6) 1.1526(6) 0.0565(3) 0.0518(13) Uani 0.403(9) 1 d PD A 2

loop_
_atom_site_aniso_label
_atom_site_aniso_U_11
_atom_site_aniso_U_22
_atom_site_aniso_U_33
_atom_site_aniso_U_23
_atom_site_aniso_U_13
_atom_site_aniso_U_12
O1 0.0295(5) 0.0452(6) 0.0455(6) 0.0062(5) 0.0022(4) 0.0051(4)
O2 0.0338(5) 0.0542(7) 0.0600(7) 0.0084(5) 0.0061(5) -0.0026(5)
O3 0.0527(7) 0.0594(7) 0.0487(7) 0.0132(6) 0.0035(5) 0.0014(5)
C1 0.0285(7) 0.0405(8) 0.0433(8) 0.0012(6) 0.0020(6) 0.0019(6)
C2 0.0341(7) 0.0393(8) 0.0436(8) 0.0036(6) 0.0033(6) 0.0003(6)
C3 0.0422(8) 0.0421(9) 0.0552(10) 0.0062(7) 0.0031(7) -0.0036(7)
C4 0.0464(9) 0.0375(9) 0.0654(11) -0.0035(8) 0.0022(8) -0.0014(7)
C5 0.0390(8) 0.0433(9) 0.0501(9) -0.0058(7) 0.0023(7) 0.0057(7)
C6 0.0339(7) 0.0406(8) 0.0369(7) -0.0010(6) -0.0007(6) 0.0013(6)
C7 0.0342(7) 0.0416(8) 0.0361(7) -0.0019(6) -0.0012(6) 0.0027(6)
C8 0.0325(7) 0.0414(8) 0.0359(7) -0.0048(6) -0.0032(6) 0.0029(6)
C9 0.0303(7) 0.0441(9) 0.0509(9) -0.0048(7) -0.0036(6) 0.0036(6)
C10 0.0297(7) 0.0478(9) 0.0580(10) -0.0059(7) 0.0054(7) -0.0018(6)
C11 0.0371(8) 0.0495(9) 0.0472(9) -0.0004(7) 0.0072(7) -0.0042(7)
C12 0.0322(7) 0.0450(9) 0.0392(8) 0.0037(6) 0.0044(6) 0.0019(6)
C13 0.0409(8) 0.0455(9) 0.0507(9) 0.0054(7) -0.0022(7) 0.0021(7)
C14 0.0496(9) 0.0505(10) 0.0611(10) -0.0011(8) -0.0026(8) -0.0086(8)
C15 0.0459(9) 0.0756(13) 0.0527(10) 0.0044(9) -0.0096(8) -0.0104(9)
C16 0.0490(10) 0.0659(12) 0.0609(11) 0.0170(9) -0.0106(8) -0.0003(8)
C17 0.0448(9) 0.0480(9) 0.0551(10) 0.0100(8) -0.0014(7) 0.0009(7)
C18 0.0443(9) 0.0535(10) 0.0411(8) 0.0067(7) 0.0013(7) 0.0081(7)
C19 0.0530(19) 0.047(3) 0.060(2) 0.008(2) -0.0009(16) 0.0124(18)
C19' 0.064(4) 0.069(4) 0.065(5) 0.005(4) -0.007(3) 0.024(3)
C20 0.074(3) 0.083(3) 0.076(3) 0.010(2) -0.024(2) 0.016(2)
C20' 0.120(6) 0.061(5) 0.098(5) 0.017(4) 0.034(4) 0.027(4)
O4 0.0453(14) 0.0471(17) 0.0487(17) 0.0097(13) 0.0045(12) 0.0131(12)
O4' 0.046(2) 0.050(3) 0.059(3) 0.008(2) -0.0041(18) 0.0112(18)

loop_
_atom_type_symbol
_atom_type_description
_atom_type_scat_dispersion_real
_atom_type_scat_dispersion_imag
_atom_type_scat_source
C C 0.0033 0.0016 'International Tables Vol C Tables 4.2.6.8 and 6.1.1.4'
H H 0.0000 0.0000 'International Tables Vol C Tables 4.2.6.8 and 6.1.1.4'
O O 0.0106 0.0060 'International Tables Vol C Tables 4.2.6.8 and 6.1.1.4'

loop_
_geom_angle_atom_site_label_1
_geom_angle_atom_site_label_2
_geom_angle_atom_site_label_3
_geom_angle
C6 O1 C1 109.26(10)
O1 C1 C8 105.03(11)
O1 C1 C5 112.45(11)
C8 C1 C5 109.85(12)
O1 C1 C2 113.48(11)
C8 C1 C2 111.62(11)
C5 C1 C2 104.52(12)
C12 C2 C3 124.73(13)
C12 C2 C11 121.89(13)
C3 C2 C11 61.77(10)
C12 C2 C1 119.67(12)
C3 C2 C1 104.89(12)
C11 C2 C1 110.17(12)
C4 C3 C2 106.54(13)
C4 C3 C11 117.22(14)
C2 C3 C11 59.22(9)
C5 C4 C3 112.38(14)
C4 C5 C1 110.97(14)
O2 C6 O1 121.12(13)
O2 C6 C7 130.60(14)
O1 C6 C7 108.25(12)
C8 C7 C18 130.18(13)
C8 C7 C6 108.19(13)
C18 C7 C6 121.63(13)
C7 C8 C9 134.99(14)
C7 C8 C1 108.95(12)
C9 C8 C1 116.05(13)
C10 C9 C8 118.60(14)
C9 C10 C11 123.19(13)
C10 C11 C2 119.57(13)
C10 C11 C3 124.01(14)
C2 C11 C3 59.02(9)
C17 C12 C13 118.15(14)
C17 C12 C2 121.51(14)
C13 C12 C2 120.34(13)
C14 C13 C12 121.14(15)
C15 C14 C13 119.82(16)
C16 C15 C14 119.98(16)
C15 C16 C17 120.29(16)
C16 C17 C12 120.60(16)
O3 C18 O4 121.58(18)
O3 C18 O4' 123.8(2)
O4 C18 O4' 31.66(17)
O3 C18 C7 124.88(14)
O4 C18 C7 112.18(16)
O4' C18 C7 107.9(2)
O4 C19 C20 109.7(6)
O4' C19' C20' 114.6(11)
C18 O4 C19 116.8(2)
C18 O4' C19' 115.5(4)

loop_
_geom_bond_atom_site_label_1
_geom_bond_atom_site_label_2
_geom_bond_distance
O1 C6 1.3715(17)
O1 C1 1.4389(16)
O2 C6 1.1966(17)
O3 C18 1.1944(18)
C1 C8 1.4943(19)
C1 C5 1.510(2)
C1 C2 1.545(2)
C2 C12 1.487(2)
C2 C3 1.510(2)
C2 C11 1.513(2)
C3 C4 1.472(2)
C3 C11 1.552(2)
C4 C5 1.320(2)
C6 C7 1.4785(19)
C7 C8 1.344(2)
C7 C18 1.467(2)
C8 C9 1.448(2)
C9 C10 1.335(2)
C10 C11 1.467(2)
C12 C17 1.386(2)
C12 C13 1.390(2)
C13 C14 1.375(2)
C14 C15 1.378(2)
C15 C16 1.370(3)
C16 C17 1.383(2)
C18 O4 1.349(3)
C18 O4' 1.402(5)
C19 O4 1.462(5)
C19 C20 1.496(6)
C19' O4' 1.453(8)
C19' C20' 1.474(9)
